data_8105209
loop_
_publ_author_name
'Xu, Chuan-Yan'
'Dong, Ming-Hong'
'Ye, Jiang-Hai'
'Zhao, Chen-Liang'
'Zou, Juan'
'Zhang, Jing-Jie'

_publ_section_title
;
 Crystal structure of a second modification of Pachypodol, C18H16O7
;
_journal_issue 2
_journal_name_full 'Zeitschrift f\"ur Kristallographie - New Crystal Structures'
_journal_page_first 297
_journal_page_last 299
_journal_paper_doi 10.1515/ncrs-2021-0490
_journal_volume 237
_journal_year 2022
_chemical_formula_moiety 'C18 H16 O7'
_chemical_formula_sum 'C36 H32 O14'
_chemical_formula_weight 688.61
_chemical_name_systematic 5,4'-dihydroxy-3,7,3'-tyimethoxy-flavone
_space_group_crystal_system monoclinic
_space_group_IT_number 14
_space_group_name_Hall '-P 2ybc'
_space_group_name_H-M_alt 'P 1 21/c 1'
_atom_sites_solution_hydrogens geom
_audit_creation_method SHELXL-2018/3
_cell_angle_alpha 90
_cell_angle_beta 93.0630(10)
_cell_angle_gamma 90
_cell_formula_units_Z 4
_cell_length_a 7.3948(3)
_cell_length_b 24.2947(9)
_cell_length_c 17.3201(6)
_cell_measurement_reflns_used 7385
_cell_measurement_temperature 300(2)
_cell_measurement_theta_max 30.609
_cell_measurement_theta_min 2.759
_cell_volume 3107.2(2)
_computing_cell_refinement 'SAINT (Brucker, 2012)[2]'
_computing_data_collection 'APEX2 (Brucker, 2012)[2]'
_computing_data_reduction 'SAINT (Brucker, 2012)[2]'
_computing_molecular_graphics 'Diamond 4.0[4]'
_computing_publication_material 'Olex2 (Dolomanov et al., 2009)[1]'
_computing_structure_refinement 'SHELXL-2018/3 (Sheldrick, 2018)[3]'
_computing_structure_solution 'SHELXT 2014/5 (Sheldrick, 2014)'
_diffrn_ambient_temperature 300(2)
_diffrn_measured_fraction_theta_full 0.996
_diffrn_measured_fraction_theta_max 0.996
_diffrn_measurement_device_type 'Bruker APEX-II CCD'
_diffrn_measurement_method '\f and \w scans'
_diffrn_radiation_type MoK\a
_diffrn_radiation_wavelength 0.71076
_diffrn_reflns_av_R_equivalents 0.0331
_diffrn_reflns_av_unetI/netI 0.0186
_diffrn_reflns_Laue_measured_fraction_full 0.996
_diffrn_reflns_Laue_measured_fraction_max 0.996
_diffrn_reflns_limit_h_max 10
_diffrn_reflns_limit_h_min -10
_diffrn_reflns_limit_k_max 34
_diffrn_reflns_limit_k_min -34
_diffrn_reflns_limit_l_max 24
_diffrn_reflns_limit_l_min -24
_diffrn_reflns_number 70420
_diffrn_reflns_point_group_measured_fraction_full 0.996
_diffrn_reflns_point_group_measured_fraction_max 0.996
_diffrn_reflns_theta_full 25.243
_diffrn_reflns_theta_max 30.609
_diffrn_reflns_theta_min 2.759
_exptl_absorpt_coefficient_mu 0.114
_exptl_absorpt_correction_T_max 0.7461
_exptl_absorpt_correction_T_min 0.7171
_exptl_absorpt_correction_type multi-scan
_exptl_absorpt_process_details
;
 SADABS 2016/2: Krause, L., Herbst-Irmer, R., Sheldrick G.M. & Stalke D.,
 J. Appl. Cryst. 48 (2015) 3-10
;
_exptl_crystal_colour yellow
_exptl_crystal_density_diffrn 1.472
_exptl_crystal_description raphides
_exptl_crystal_F_000 1440
_exptl_crystal_size_max 0.22
_exptl_crystal_size_mid 0.20
_exptl_crystal_size_min 0.18
_refine_diff_density_max 0.332
_refine_diff_density_min -0.183
_refine_diff_density_rms 0.038
_refine_ls_abs_structure_details
;
 Flack x determined using 3170 quotients [(I+)-(I-)]/[(I+)+(I-)]
 (Parsons, Flack and Wagner, Acta Cryst. B69 (2013) 249-259).
;
_refine_ls_extinction_coef .
_refine_ls_extinction_method none
_refine_ls_goodness_of_fit_ref 1.032
_refine_ls_hydrogen_treatment constr
_refine_ls_matrix_type full
_refine_ls_number_parameters 461
_refine_ls_number_reflns 9545
_refine_ls_number_restraints 0
_refine_ls_restrained_S_all 1.032
_refine_ls_R_factor_all 0.0586
_refine_ls_R_factor_gt 0.0427
_refine_ls_shift/su_max 0.001
_refine_ls_shift/su_mean 0.000
_refine_ls_structure_factor_coef Fsqd
_refine_ls_weighting_details 'w=1/[\s^2^(Fo^2^)+(0.0608P)^2^+0.6890P] where P=(Fo^2^+2Fc^2^)/3'
_refine_ls_weighting_scheme calc
_refine_ls_wR_factor_gt 0.1123
_refine_ls_wR_factor_ref 0.1241
_reflns_Friedel_coverage 0.000
_reflns_Friedel_fraction_full .
_reflns_Friedel_fraction_max .
_reflns_number_gt 7385
_reflns_number_total 9545
_reflns_threshold_expression 'I > 2\s(I)'
_cod_data_source_file suppl_j_ncrs-2021-0490_suppl.cif
_cod_data_source_block 20200109DMHIA_78_0m_a
_cod_original_sg_symbol_H-M 'P 21/c'
_cod_database_code 8105209
_shelx_shelxl_version_number 2018/3
_shelx_space_group_comment
;
The symmetry employed for this shelxl refinement is uniquely defined
by the following loop, which should always be used as a source of
symmetry information in preference to the above space-group names.
They are only intended as comments.
;

loop_
_space_group_symop_operation_xyz
'x, y, z'
'-x, y+1/2, -z+1/2'
'-x, -y, -z'
'x, -y-1/2, z-1/2'

loop_
_atom_site_label
_atom_site_type_symbol
_atom_site_fract_x
_atom_site_fract_y
_atom_site_fract_z
_atom_site_U_iso_or_equiv
_atom_site_adp_type
_atom_site_occupancy
_atom_site_site_symmetry_order
_atom_site_calc_flag
_atom_site_refinement_flags_posn
_atom_site_refinement_flags_adp
_atom_site_refinement_flags_occupancy
_atom_site_disorder_assembly
_atom_site_disorder_group
O1 O 0.86015(11) 0.79083(3) 0.83923(5) 0.03341(17) Uani 1 1 d . . . . .
O3 O 0.91247(14) 0.74430(4) 0.64299(5) 0.0415(2) Uani 1 1 d . . . . .
O4 O 0.80208(16) 0.85141(4) 0.62068(6) 0.0507(3) Uani 1 1 d . . . . .
O5 O 0.68476(16) 0.94320(4) 0.67600(6) 0.0515(3) Uani 1 1 d . . . . .
H5 H 0.716634 0.921412 0.643221 0.077 Uiso 1 1 calc R U . . .
O7 O 0.63328(15) 0.95699(4) 0.94246(6) 0.0491(2) Uani 1 1 d . . . . .
O14 O 1.15466(16) 0.55195(4) 0.88821(6) 0.0489(2) Uani 1 1 d . . . . .
H14 H 1.180606 0.532134 0.852102 0.073 Uiso 1 1 calc R U . . .
O15 O 1.13622(14) 0.57011(3) 0.73556(5) 0.0433(2) Uani 1 1 d . . . . .
C2 C 0.90410(14) 0.75827(4) 0.77844(6) 0.0294(2) Uani 1 1 d . . . . .
C3 C 0.88326(16) 0.77772(5) 0.70479(7) 0.0325(2) Uani 1 1 d . . . . .
C4 C 0.81878(16) 0.83303(5) 0.68834(7) 0.0346(2) Uani 1 1 d . . . . .
C5 C 0.70458(16) 0.91968(5) 0.74677(8) 0.0363(2) Uani 1 1 d . . . . .
C6 C 0.65744(17) 0.94831(5) 0.81080(8) 0.0389(3) Uani 1 1 d . . . . .
H6 H 0.609061 0.983527 0.805585 0.047 Uiso 1 1 calc R U . . .
C7 C 0.68218(16) 0.92450(5) 0.88373(8) 0.0363(2) Uani 1 1 d . . . . .
C8 C 0.75206(16) 0.87160(5) 0.89386(7) 0.0347(2) Uani 1 1 d . . . . .
H8 H 0.769381 0.856062 0.942766 0.042 Uiso 1 1 calc R U . . .
C9 C 0.79470(14) 0.84309(4) 0.82790(7) 0.0304(2) Uani 1 1 d . . . . .
C10 C 0.77375(15) 0.86519(4) 0.75408(7) 0.0321(2) Uani 1 1 d . . . . .
C11 C 0.96952(14) 0.70403(4) 0.80576(6) 0.0293(2) Uani 1 1 d . . . . .
C12 C 0.98222(17) 0.69242(5) 0.88449(7) 0.0369(2) Uani 1 1 d . . . . .
H12 H 0.949262 0.719063 0.919640 0.044 Uiso 1 1 calc R U . . .
C13 C 1.04344(19) 0.64158(5) 0.91118(7) 0.0415(3) Uani 1 1 d . . . . .
H13 H 1.050704 0.634485 0.964022 0.050 Uiso 1 1 calc R U . . .
C14 C 1.09373(17) 0.60136(5) 0.86031(7) 0.0352(2) Uani 1 1 d . . . . .
C15 C 1.08246(16) 0.61245(4) 0.78124(7) 0.0323(2) Uani 1 1 d . . . . .
C16 C 1.02083(16) 0.66294(4) 0.75440(7) 0.0332(2) Uani 1 1 d . . . . .
H16 H 1.013202 0.669804 0.701502 0.040 Uiso 1 1 calc R U . . .
C17 C 1.1299(2) 0.57956(6) 0.65488(8) 0.0513(4) Uani 1 1 d . . . . .
H17A H 1.168782 0.547045 0.628975 0.077 Uiso 1 1 calc R U . . .
H17B H 1.208486 0.609657 0.643757 0.077 Uiso 1 1 calc R U . . .
H17C H 1.008123 0.588375 0.637138 0.077 Uiso 1 1 calc R U . . .
C18 C 1.0707(2) 0.75791(7) 0.60207(9) 0.0579(4) Uani 1 1 d . . . . .
H18A H 1.087869 0.730815 0.562790 0.087 Uiso 1 1 calc R U . . .
H18B H 1.174833 0.758525 0.637623 0.087 Uiso 1 1 calc R U . . .
H18C H 1.055005 0.793474 0.578505 0.087 Uiso 1 1 calc R U . . .
C19 C 0.6612(2) 0.93763(7) 1.01960(9) 0.0559(4) Uani 1 1 d . . . . .
H19A H 0.592885 0.904471 1.025880 0.084 Uiso 1 1 calc R U . . .
H19B H 0.621953 0.965129 1.054819 0.084 Uiso 1 1 calc R U . . .
H19C H 0.787582 0.930197 1.030221 0.084 Uiso 1 1 calc R U . . .
O1_1 O 0.35914(11) 0.70579(3) 0.28810(5) 0.03223(17) Uani 1 1 d . . . . .
O3_1 O 0.39558(13) 0.76034(4) 0.48301(5) 0.0410(2) Uani 1 1 d . . . . .
O4_1 O 0.26811(16) 0.65613(4) 0.50647(6) 0.0522(3) Uani 1 1 d . . . . .
O5_1 O 0.15022(15) 0.56236(4) 0.45065(6) 0.0478(2) Uani 1 1 d . . . . .
H5_1 H 0.176641 0.585668 0.483591 0.072 Uiso 1 1 calc R U . . .
O7_1 O 0.15804(14) 0.53378(4) 0.18473(6) 0.0460(2) Uani 1 1 d . . . . .
O14_1 O 0.66379(16) 0.94034(4) 0.23634(6) 0.0488(2) Uani 1 1 d . . . . .
H14_1 H 0.689179 0.961535 0.272137 0.073 Uiso 1 1 calc R U . . .
O15_1 O 0.62305(15) 0.93111(4) 0.38773(6) 0.0470(2) Uani 1 1 d . . . . .
C2_1 C 0.39669(14) 0.74094(4) 0.34861(6) 0.0282(2) Uani 1 1 d . . . . .
C3_1 C 0.36712(15) 0.72484(4) 0.42231(6) 0.0312(2) Uani 1 1 d . . . . .
C4_1 C 0.29492(17) 0.67108(5) 0.43887(7) 0.0341(2) Uani 1 1 d . . . . .
C5_1 C 0.18647(16) 0.58188(5) 0.38057(7) 0.0340(2) Uani 1 1 d . . . . .
C6_1 C 0.15416(16) 0.54974(5) 0.31634(8) 0.0368(2) Uani 1 1 d . . . . .
H6_1 H 0.106798 0.514524 0.321224 0.044 Uiso 1 1 calc R U . . .
C7_1 C 0.19231(16) 0.56987(4) 0.24376(7) 0.0337(2) Uani 1 1 d . . . . .
C8_1 C 0.26155(16) 0.62233(4) 0.23371(7) 0.0326(2) Uani 1 1 d . . . . .
H8_1 H 0.286421 0.635506 0.184992 0.039 Uiso 1 1 calc R U . . .
C9_1 C 0.29196(14) 0.65420(4) 0.29943(7) 0.0289(2) Uani 1 1 d . . . . .
C10_1 C 0.25729(15) 0.63591(4) 0.37318(7) 0.0302(2) Uani 1 1 d . . . . .
C11_1 C 0.46636(14) 0.79355(4) 0.32093(6) 0.0284(2) Uani 1 1 d . . . . .
C12_1 C 0.49149(16) 0.80056(5) 0.24255(7) 0.0342(2) Uani 1 1 d . . . . .
H12_1 H 0.464614 0.771844 0.208333 0.041 Uiso 1 1 calc R U . . .
C13_1 C 0.55621(18) 0.84993(5) 0.21493(7) 0.0388(3) Uani 1 1 d . . . . .
H13_1 H 0.571112 0.854192 0.162286 0.047 Uiso 1 1 calc R U . . .
C14_1 C 0.59859(16) 0.89268(4) 0.26473(7) 0.0338(2) Uani 1 1 d . . . . .
C15_1 C 0.57477(16) 0.88620(4) 0.34359(7) 0.0326(2) Uani 1 1 d . . . . .
C16_1 C 0.50833(16) 0.83749(4) 0.37129(7) 0.0335(2) Uani 1 1 d . . . . .
H16_1 H 0.491157 0.833695 0.423824 0.040 Uiso 1 1 calc R U . . .
C17_1 C 0.6067(3) 0.92662(7) 0.46828(9) 0.0631(5) Uani 1 1 d . . . . .
H17A_1 H 0.482455 0.919900 0.478753 0.095 Uiso 1 1 calc R U . . .
H17B_1 H 0.646346 0.960238 0.492912 0.095 Uiso 1 1 calc R U . . .
H17C_1 H 0.680206 0.896666 0.487988 0.095 Uiso 1 1 calc R U . . .
C18_1 C 0.5581(3) 0.74885(7) 0.52951(9) 0.0622(4) Uani 1 1 d . . . . .
H18A_1 H 0.660562 0.750522 0.497838 0.093 Uiso 1 1 calc R U . . .
H18B_1 H 0.550100 0.712735 0.551577 0.093 Uiso 1 1 calc R U . . .
H18C_1 H 0.572024 0.775606 0.570180 0.093 Uiso 1 1 calc R U . . .
C19_1 C 0.1775(3) 0.55231(6) 0.10795(9) 0.0555(4) Uani 1 1 d . . . . .
H19A_1 H 0.133979 0.524488 0.072236 0.083 Uiso 1 1 calc R U . . .
H19B_1 H 0.302907 0.559533 0.100359 0.083 Uiso 1 1 calc R U . . .
H19C_1 H 0.108646 0.585453 0.099283 0.083 Uiso 1 1 calc R U . . .

loop_
_atom_site_aniso_label
_atom_site_aniso_U_11
_atom_site_aniso_U_22
_atom_site_aniso_U_33
_atom_site_aniso_U_23
_atom_site_aniso_U_13
_atom_site_aniso_U_12
O1 0.0418(4) 0.0249(4) 0.0337(4) -0.0001(3) 0.0036(3) 0.0032(3)
O3 0.0577(5) 0.0343(4) 0.0323(4) -0.0044(3) -0.0004(4) 0.0027(4)
O4 0.0762(7) 0.0396(5) 0.0354(5) 0.0044(4) -0.0066(5) 0.0067(5)
O5 0.0701(7) 0.0372(5) 0.0465(5) 0.0084(4) -0.0035(5) 0.0095(5)
O7 0.0595(6) 0.0362(5) 0.0521(6) -0.0084(4) 0.0066(5) 0.0116(4)
O14 0.0711(7) 0.0322(4) 0.0428(5) 0.0055(4) -0.0023(5) 0.0098(4)
O15 0.0637(6) 0.0277(4) 0.0387(5) -0.0013(3) 0.0047(4) 0.0083(4)
C2 0.0291(5) 0.0250(4) 0.0339(5) -0.0022(4) 0.0014(4) -0.0023(4)
C3 0.0358(5) 0.0274(5) 0.0340(5) -0.0022(4) -0.0004(4) -0.0013(4)
C4 0.0378(6) 0.0295(5) 0.0359(6) 0.0013(4) -0.0039(4) -0.0019(4)
C5 0.0351(6) 0.0280(5) 0.0453(6) 0.0041(4) -0.0038(5) -0.0005(4)
C6 0.0354(6) 0.0265(5) 0.0545(7) -0.0006(5) -0.0014(5) 0.0023(4)
C7 0.0315(5) 0.0292(5) 0.0484(7) -0.0058(5) 0.0036(5) -0.0002(4)
C8 0.0360(6) 0.0290(5) 0.0394(6) -0.0005(4) 0.0040(5) 0.0004(4)
C9 0.0275(5) 0.0238(4) 0.0398(6) 0.0001(4) 0.0016(4) -0.0017(4)
C10 0.0305(5) 0.0265(5) 0.0389(6) 0.0011(4) -0.0011(4) -0.0016(4)
C11 0.0285(5) 0.0258(5) 0.0335(5) -0.0002(4) 0.0012(4) -0.0018(4)
C12 0.0446(6) 0.0333(5) 0.0328(6) -0.0020(4) 0.0029(5) 0.0034(5)
C13 0.0549(8) 0.0376(6) 0.0318(6) 0.0038(5) -0.0003(5) 0.0044(5)
C14 0.0392(6) 0.0286(5) 0.0374(6) 0.0044(4) -0.0014(5) -0.0007(4)
C15 0.0356(5) 0.0257(5) 0.0355(5) -0.0008(4) 0.0012(4) -0.0011(4)
C16 0.0399(6) 0.0270(5) 0.0326(5) 0.0008(4) 0.0017(4) 0.0000(4)
C17 0.0786(10) 0.0377(7) 0.0377(7) -0.0044(5) 0.0038(7) 0.0083(7)
C18 0.0748(10) 0.0568(9) 0.0439(8) 0.0003(7) 0.0190(7) 0.0096(8)
C19 0.0720(10) 0.0468(8) 0.0494(8) -0.0102(6) 0.0063(7) 0.0097(7)
O1_1 0.0423(4) 0.0237(3) 0.0308(4) 0.0017(3) 0.0036(3) -0.0045(3)
O3_1 0.0576(5) 0.0346(4) 0.0311(4) -0.0032(3) 0.0052(4) -0.0040(4)
O4_1 0.0837(8) 0.0388(5) 0.0357(5) 0.0046(4) 0.0193(5) -0.0079(5)
O5_1 0.0639(6) 0.0359(5) 0.0450(5) 0.0102(4) 0.0159(5) -0.0056(4)
O7_1 0.0631(6) 0.0288(4) 0.0457(5) -0.0051(4) 0.0002(4) -0.0053(4)
O14_1 0.0710(7) 0.0305(4) 0.0451(5) 0.0067(4) 0.0058(5) -0.0148(4)
O15_1 0.0731(7) 0.0284(4) 0.0398(5) -0.0034(3) 0.0050(4) -0.0100(4)
C2_1 0.0288(5) 0.0247(4) 0.0310(5) 0.0007(4) 0.0014(4) 0.0016(4)
C3_1 0.0356(5) 0.0268(5) 0.0314(5) 0.0002(4) 0.0041(4) 0.0009(4)
C4_1 0.0403(6) 0.0286(5) 0.0343(5) 0.0036(4) 0.0089(4) 0.0026(4)
C5_1 0.0337(5) 0.0261(5) 0.0428(6) 0.0071(4) 0.0088(5) 0.0028(4)
C6_1 0.0374(6) 0.0237(5) 0.0498(7) 0.0029(4) 0.0067(5) -0.0009(4)
C7_1 0.0339(5) 0.0249(5) 0.0421(6) -0.0026(4) 0.0005(4) 0.0024(4)
C8_1 0.0369(6) 0.0260(5) 0.0348(5) 0.0020(4) 0.0016(4) 0.0004(4)
C9_1 0.0286(5) 0.0222(4) 0.0360(5) 0.0029(4) 0.0028(4) 0.0012(4)
C10_1 0.0309(5) 0.0243(5) 0.0358(5) 0.0033(4) 0.0060(4) 0.0024(4)
C11_1 0.0285(5) 0.0240(4) 0.0326(5) 0.0021(4) 0.0022(4) 0.0007(4)
C12_1 0.0411(6) 0.0295(5) 0.0320(5) 0.0002(4) 0.0030(4) -0.0058(4)
C13_1 0.0505(7) 0.0345(6) 0.0315(6) 0.0036(4) 0.0045(5) -0.0080(5)
C14_1 0.0375(6) 0.0258(5) 0.0381(6) 0.0055(4) 0.0031(4) -0.0018(4)
C15_1 0.0374(6) 0.0242(5) 0.0361(6) -0.0002(4) 0.0013(4) 0.0004(4)
C16_1 0.0415(6) 0.0270(5) 0.0322(5) 0.0016(4) 0.0036(4) -0.0011(4)
C17_1 0.1059(14) 0.0434(8) 0.0403(7) -0.0091(6) 0.0073(8) -0.0152(8)
C18_1 0.0811(12) 0.0594(9) 0.0439(8) 0.0020(7) -0.0171(8) -0.0091(8)
C19_1 0.0819(11) 0.0414(7) 0.0428(7) -0.0060(6) 0.0000(7) -0.0036(7)

loop_
_atom_type_symbol
_atom_type_description
_atom_type_scat_dispersion_real
_atom_type_scat_dispersion_imag
_atom_type_scat_source
C C 0.0033 0.0016 'International Tables Vol C Tables 4.2.6.8 and 6.1.1.4'
H H 0.0000 0.0000 'International Tables Vol C Tables 4.2.6.8 and 6.1.1.4'
O O 0.0106 0.0060 'International Tables Vol C Tables 4.2.6.8 and 6.1.1.4'

loop_
_geom_angle_atom_site_label_1
_geom_angle_atom_site_label_2
_geom_angle_atom_site_label_3
_geom_angle
_geom_angle_site_symmetry_1
_geom_angle_site_symmetry_3
C9 O1 C2 121.47(9) . .
C3 O3 C18 114.52(11) . .
C5 O5 H5 109.5 . .
C7 O7 C19 118.87(11) . .
C14 O14 H14 109.5 . .
C15 O15 C17 116.98(10) . .
C3 C2 O1 120.00(10) . .
C3 C2 C11 129.08(10) . .
O1 C2 C11 110.92(9) . .
C2 C3 O3 120.77(10) . .
C2 C3 C4 121.72(10) . .
O3 C3 C4 117.39(10) . .
O4 C4 C10 122.17(11) . .
O4 C4 C3 121.93(11) . .
C10 C4 C3 115.90(10) . .
O5 C5 C6 119.94(11) . .
O5 C5 C10 119.65(12) . .
C6 C5 C10 120.41(12) . .
C5 C6 C7 119.79(11) . .
C5 C6 H6 120.1 . .
C7 C6 H6 120.1 . .
O7 C7 C6 114.36(11) . .
O7 C7 C8 123.80(12) . .
C6 C7 C8 121.84(11) . .
C9 C8 C7 117.15(11) . .
C9 C8 H8 121.4 . .
C7 C8 H8 121.4 . .
O1 C9 C8 116.06(10) . .
O1 C9 C10 120.79(10) . .
C8 C9 C10 123.15(10) . .
C9 C10 C5 117.64(11) . .
C9 C10 C4 120.10(10) . .
C5 C10 C4 122.26(11) . .
C12 C11 C16 118.10(10) . .
C12 C11 C2 120.01(10) . .
C16 C11 C2 121.89(10) . .
C13 C12 C11 120.76(11) . .
C13 C12 H12 119.6 . .
C11 C12 H12 119.6 . .
C14 C13 C12 120.81(11) . .
C14 C13 H13 119.6 . .
C12 C13 H13 119.6 . .
O14 C14 C13 119.53(11) . .
O14 C14 C15 121.35(11) . .
C13 C14 C15 119.11(11) . .
O15 C15 C16 125.00(11) . .
O15 C15 C14 114.74(10) . .
C16 C15 C14 120.26(11) . .
C15 C16 C11 120.95(11) . .
C15 C16 H16 119.5 . .
C11 C16 H16 119.5 . .
O15 C17 H17A 109.5 . .
O15 C17 H17B 109.5 . .
H17A C17 H17B 109.5 . .
O15 C17 H17C 109.5 . .
H17A C17 H17C 109.5 . .
H17B C17 H17C 109.5 . .
O3 C18 H18A 109.5 . .
O3 C18 H18B 109.5 . .
H18A C18 H18B 109.5 . .
O3 C18 H18C 109.5 . .
H18A C18 H18C 109.5 . .
H18B C18 H18C 109.5 . .
O7 C19 H19A 109.5 . .
O7 C19 H19B 109.5 . .
H19A C19 H19B 109.5 . .
O7 C19 H19C 109.5 . .
H19A C19 H19C 109.5 . .
H19B C19 H19C 109.5 . .
C9_1 O1_1 C2_1 121.52(9) . .
C3_1 O3_1 C18_1 113.44(11) . .
C5_1 O5_1 H5_1 109.5 . .
C7_1 O7_1 C19_1 118.42(10) . .
C14_1 O14_1 H14_1 109.5 . .
C15_1 O15_1 C17_1 117.20(10) . .
C3_1 C2_1 O1_1 120.10(9) . .
C3_1 C2_1 C11_1 129.20(10) . .
O1_1 C2_1 C11_1 110.70(9) . .
C2_1 C3_1 O3_1 120.85(10) . .
C2_1 C3_1 C4_1 121.62(10) . .
O3_1 C3_1 C4_1 117.43(10) . .
O4_1 C4_1 C10_1 122.28(11) . .
O4_1 C4_1 C3_1 121.76(11) . .
C10_1 C4_1 C3_1 115.96(10) . .
O5_1 C5_1 C6_1 119.87(10) . .
O5_1 C5_1 C10_1 119.97(11) . .
C6_1 C5_1 C10_1 120.16(11) . .
C5_1 C6_1 C7_1 119.89(10) . .
C5_1 C6_1 H6_1 120.1 . .
C7_1 C6_1 H6_1 120.1 . .
O7_1 C7_1 C8_1 123.56(11) . .
O7_1 C7_1 C6_1 114.44(10) . .
C8_1 C7_1 C6_1 121.99(11) . .
C9_1 C8_1 C7_1 117.07(11) . .
C9_1 C8_1 H8_1 121.5 . .
C7_1 C8_1 H8_1 121.5 . .
O1_1 C9_1 C8_1 116.05(10) . .
O1_1 C9_1 C10_1 120.79(10) . .
C8_1 C9_1 C10_1 123.16(10) . .
C9_1 C10_1 C5_1 117.72(10) . .
C9_1 C10_1 C4_1 120.00(10) . .
C5_1 C10_1 C4_1 122.27(10) . .
C12_1 C11_1 C16_1 118.51(10) . .
C12_1 C11_1 C2_1 119.53(10) . .
C16_1 C11_1 C2_1 121.96(10) . .
C13_1 C12_1 C11_1 120.64(11) . .
C13_1 C12_1 H12_1 119.7 . .
C11_1 C12_1 H12_1 119.7 . .
C14_1 C13_1 C12_1 120.55(11) . .
C14_1 C13_1 H13_1 119.7 . .
C12_1 C13_1 H13_1 119.7 . .
O14_1 C14_1 C13_1 119.38(11) . .
O14_1 C14_1 C15_1 121.13(11) . .
C13_1 C14_1 C15_1 119.49(10) . .
O15_1 C15_1 C16_1 125.28(11) . .
O15_1 C15_1 C14_1 114.46(10) . .
C16_1 C15_1 C14_1 120.26(10) . .
C15_1 C16_1 C11_1 120.56(11) . .
C15_1 C16_1 H16_1 119.7 . .
C11_1 C16_1 H16_1 119.7 . .
O15_1 C17_1 H17A_1 109.5 . .
O15_1 C17_1 H17B_1 109.5 . .
H17A_1 C17_1 H17B_1 109.5 . .
O15_1 C17_1 H17C_1 109.5 . .
H17A_1 C17_1 H17C_1 109.5 . .
H17B_1 C17_1 H17C_1 109.5 . .
O3_1 C18_1 H18A_1 109.5 . .
O3_1 C18_1 H18B_1 109.5 . .
H18A_1 C18_1 H18B_1 109.5 . .
O3_1 C18_1 H18C_1 109.5 . .
H18A_1 C18_1 H18C_1 109.5 . .
H18B_1 C18_1 H18C_1 109.5 . .
O7_1 C19_1 H19A_1 109.5 . .
O7_1 C19_1 H19B_1 109.5 . .
H19A_1 C19_1 H19B_1 109.5 . .
O7_1 C19_1 H19C_1 109.5 . .
H19A_1 C19_1 H19C_1 109.5 . .
H19B_1 C19_1 H19C_1 109.5 . .

loop_
_geom_bond_atom_site_label_1
_geom_bond_atom_site_label_2
_geom_bond_distance
_geom_bond_site_symmetry_2
O1 C9 1.3692(13) .
O1 C2 1.3699(13) .
O3 C3 1.3700(14) .
O3 C18 1.4385(19) .
O4 C4 1.2539(15) .
O5 C5 1.3532(15) .
O5 H5 0.8200 .
O7 C7 1.3520(15) .
O7 C19 1.4212(19) .
O14 C14 1.3619(14) .
O14 H14 0.8200 .
O15 C15 1.3696(14) .
O15 C17 1.4145(17) .
C2 C3 1.3614(16) .
C2 C11 1.4729(15) .
C3 C4 1.4489(16) .
C4 C10 1.4346(17) .
C5 C6 1.3698(18) .
C5 C10 1.4225(16) .
C6 C7 1.3924(19) .
C6 H6 0.9300 .
C7 C8 1.3927(16) .
C8 C9 1.3866(16) .
C8 H8 0.9300 .
C9 C10 1.3877(16) .
C11 C12 1.3908(16) .
C11 C16 1.4029(15) .
C12 C13 1.3863(17) .
C12 H12 0.9300 .
C13 C14 1.3798(18) .
C13 H13 0.9300 .
C14 C15 1.3938(16) .
C15 C16 1.3804(15) .
C16 H16 0.9300 .
C17 H17A 0.9600 .
C17 H17B 0.9600 .
C17 H17C 0.9600 .
C18 H18A 0.9600 .
C18 H18B 0.9600 .
C18 H18C 0.9600 .
C19 H19A 0.9600 .
C19 H19B 0.9600 .
C19 H19C 0.9600 .
O1_1 C9_1 1.3662(12) .
O1_1 C2_1 1.3689(13) .
O3_1 C3_1 1.3675(14) .
O3_1 C18_1 1.4377(19) .
O4_1 C4_1 1.2516(14) .
O5_1 C5_1 1.3434(14) .
O5_1 H5_1 0.8200 .
O7_1 C7_1 1.3603(14) .
O7_1 C19_1 1.4187(18) .
O14_1 C14_1 1.3566(13) .
O14_1 H14_1 0.8200 .
O15_1 C15_1 1.3687(14) .
O15_1 C17_1 1.4110(18) .
C2_1 C3_1 1.3638(15) .
C2_1 C11_1 1.4682(14) .
C3_1 C4_1 1.4455(15) .
C4_1 C10_1 1.4381(16) .
C5_1 C6_1 1.3697(18) .
C5_1 C10_1 1.4216(15) .
C6_1 C7_1 1.3918(18) .
C6_1 H6_1 0.9300 .
C7_1 C8_1 1.3880(15) .
C8_1 C9_1 1.3850(16) .
C8_1 H8_1 0.9300 .
C9_1 C10_1 1.3892(15) .
C11_1 C12_1 1.3905(16) .
C11_1 C16_1 1.4026(15) .
C12_1 C13_1 1.3861(16) .
C12_1 H12_1 0.9300 .
C13_1 C14_1 1.3755(17) .
C13_1 H13_1 0.9300 .
C14_1 C15_1 1.3953(17) .
C15_1 C16_1 1.3775(15) .
C16_1 H16_1 0.9300 .
C17_1 H17A_1 0.9600 .
C17_1 H17B_1 0.9600 .
C17_1 H17C_1 0.9600 .
C18_1 H18A_1 0.9600 .
C18_1 H18B_1 0.9600 .
C18_1 H18C_1 0.9600 .
C19_1 H19A_1 0.9600 .
C19_1 H19B_1 0.9600 .
C19_1 H19C_1 0.9600 .
